data_7218192
loop_
_publ_author_name
'Cao, Tingting'
'Peng, Yanqiang'
'Liu, Ting'
'Wang, Suna'
'Dou, Jianmin'
'Li, Yunwu'
'Zhou, Changhui'
'Li, Dacheng'
'Bai, Junfeng'

_publ_section_title
;
 Assembly of a series of d10coordination polymers of pamoic acid through a
 mixed-ligand synthetic strategy: syntheses, structures and fluorescence
 properties
;
_journal_issue 46
_journal_name_full CrystEngComm
_journal_page_first 10658
_journal_paper_doi 10.1039/C4CE01356E
_journal_volume 16
_journal_year 2014
_chemical_formula_sum 'C123 H92 N20 O32 Zn6'
_chemical_formula_weight 2754.39
_chemical_name_systematic
; 
 ? 
;
_space_group_IT_number 15
_symmetry_cell_setting monoclinic
_symmetry_space_group_name_Hall '-C 2yc'
_symmetry_space_group_name_H-M 'C 1 2/c 1'
_atom_sites_solution_hydrogens geom
_atom_sites_solution_primary direct
_atom_sites_solution_secondary difmap
_audit_creation_method SHELXL-97
_cell_angle_alpha 90.00
_cell_angle_beta 123.886(8)
_cell_angle_gamma 90.00
_cell_formula_units_Z 4
_cell_length_a 40.431(3)
_cell_length_b 18.1158(10)
_cell_length_c 35.3525(18)
_cell_measurement_reflns_used 7011
_cell_measurement_temperature 104.3(8)
_cell_measurement_theta_max 71.2090
_cell_measurement_theta_min 3.4560
_cell_volume 21496(3)
_computing_structure_refinement 'SHELXL-97 (Sheldrick, 1997)'
_computing_structure_solution 'SHELXS-97 (Sheldrick, 1990)'
_diffrn_ambient_temperature 104.3(8)
_diffrn_detector 'CCD plate'
_diffrn_measured_fraction_theta_full 1.000
_diffrn_measured_fraction_theta_max 1.000
_diffrn_measurement_device_type 'Xcalibur, Eos, Gemini'
_diffrn_radiation_monochromator graphite
_diffrn_radiation_source 'fine-focus sealed tube'
_diffrn_radiation_type CuK\a
_diffrn_radiation_wavelength 1.54184
_diffrn_reflns_av_R_equivalents 0.0861
_diffrn_reflns_av_sigmaI/netI 0.0911
_diffrn_reflns_limit_h_max 47
_diffrn_reflns_limit_h_min -47
_diffrn_reflns_limit_k_max 21
_diffrn_reflns_limit_k_min -18
_diffrn_reflns_limit_l_max 41
_diffrn_reflns_limit_l_min -34
_diffrn_reflns_number 67675
_diffrn_reflns_theta_full 66.10
_diffrn_reflns_theta_max 66.10
_diffrn_reflns_theta_min 2.68
_exptl_absorpt_coefficient_mu 1.155
_exptl_absorpt_correction_T_max 0.778
_exptl_absorpt_correction_T_min 0.745
_exptl_absorpt_correction_type multi-scan
_exptl_absorpt_process_details sadabs
_exptl_crystal_colour yellow
_exptl_crystal_density_diffrn 0.851
_exptl_crystal_density_method 'not measured'
_exptl_crystal_description block
_exptl_crystal_F_000 5624
_exptl_crystal_size_max 0.30
_exptl_crystal_size_mid 0.26
_exptl_crystal_size_min 0.22
_platon_squeeze_details
;
;
_refine_diff_density_max 0.528
_refine_diff_density_min -0.542
_refine_diff_density_rms 0.089
_refine_ls_extinction_method none
_refine_ls_goodness_of_fit_ref 1.015
_refine_ls_hydrogen_treatment constr
_refine_ls_matrix_type full
_refine_ls_number_parameters 835
_refine_ls_number_reflns 18772
_refine_ls_number_restraints 1
_refine_ls_restrained_S_all 1.016
_refine_ls_R_factor_all 0.1303
_refine_ls_R_factor_gt 0.0792
_refine_ls_shift/su_max 0.002
_refine_ls_shift/su_mean 0.000
_refine_ls_structure_factor_coef Fsqd
_refine_ls_weighting_details 'calc w=1/[\s^2^(Fo^2^)+(0.1045P)^2^] where P=(Fo^2^+2Fc^2^)/3'
_refine_ls_weighting_scheme calc
_refine_ls_wR_factor_gt 0.2136
_refine_ls_wR_factor_ref 0.2369
_reflns_number_gt 8931
_reflns_number_total 18772
_reflns_threshold_expression >2sigma(I)
_cod_data_source_file c4ce01356e2.cif
_cod_data_source_block 1004656
_cod_depositor_comments
;
The following automatic conversions were performed:

'_symmetry_cell_setting' value 'Monoclinic' changed to 'monoclinic'
according to
/usr/data/users/saulius/crontab/automatic-downloads/rss-feeds/RSC/lib/dictionaries/cif_core.dic
dictionary named 'cif_core.dic' version 2.4.2 from 2011-04-26.

Automatic conversion script
Id: cif_fix_values 2827 2014-09-09 07:05:25Z andrius 

 Adding full bibliography for 7218186--7218193.cif.
;
_cod_original_cell_volume 21496(2)
_cod_original_sg_symbol_H-M C2/c
_cod_database_code 7218192

loop_
_symmetry_equiv_pos_as_xyz
'x, y, z'
'-x, y, -z+1/2'
'x+1/2, y+1/2, z'
'-x+1/2, y+1/2, -z+1/2'
'-x, -y, -z'
'x, -y, z-1/2'
'-x+1/2, -y+1/2, -z'
'x+1/2, -y+1/2, z-1/2'

loop_
_atom_site_label
_atom_site_type_symbol
_atom_site_fract_x
_atom_site_fract_y
_atom_site_fract_z
_atom_site_U_iso_or_equiv
_atom_site_adp_type
_atom_site_occupancy
_atom_site_symmetry_multiplicity
_atom_site_calc_flag
_atom_site_refinement_flags
_atom_site_disorder_group
Zn1 Zn 0.190925(19) 1.06286(4) 0.79454(2) 0.0522(2) Uani 1 1 d . .
Zn2 Zn 0.21407(2) 0.70031(4) 1.19432(2) 0.0595(2) Uani 1 1 d . .
Zn3 Zn 0.20181(17) 0.8081(4) 0.6887(2) 0.0678(9) Uani 0.626(8) 1 d P 1
Zn3' Zn 0.1940(3) 0.8026(8) 0.6934(4) 0.0698(17) Uani 0.374(8) 1 d P 2
O1 O 0.21775(11) 1.0563(2) 0.86181(12) 0.0619(10) Uani 1 1 d . .
O2 O 0.16233(13) 0.9921(3) 0.83471(14) 0.0821(12) Uani 1 1 d . .
O3 O 0.14244(12) 0.9458(3) 0.88663(14) 0.0827(13) Uani 1 1 d . .
H3 H 0.1410 0.9542 0.8630 0.124 Uiso 1 1 calc R .
O4 O 0.21465(13) 0.7323(3) 1.14169(14) 0.0859(13) Uani 1 1 d . .
O5 O 0.17444(13) 0.8286(3) 1.12223(13) 0.0831(13) Uani 1 1 d . .
O6 O 0.15989(12) 0.9062(3) 1.05351(14) 0.0826(13) Uani 1 1 d . .
H6 H 0.1623 0.8968 1.0776 0.124 Uiso 1 1 calc R .
O7 O 0.15779(13) 0.6766(3) 1.16931(15) 0.0927(14) Uani 1 1 d . .
O8 O 0.14905(14) 0.6030(3) 1.11473(17) 0.1138(18) Uani 1 1 d U .
O9 O 0.07983(13) 0.5778(3) 1.04471(15) 0.1018(16) Uani 1 1 d . .
H9 H 0.1039 0.5729 1.0628 0.153 Uiso 1 1 calc R .
O10 O -0.13953(15) 0.8052(3) 0.84614(18) 0.120(2) Uani 1 1 d . .
O11 O -0.14662(14) 0.7045(3) 0.87540(19) 0.116(2) Uani 1 1 d . .
O12 O -0.08392(13) 0.6299(3) 0.93304(15) 0.0928(14) Uani 1 1 d . .
H12 H -0.1075 0.6415 0.9164 0.139 Uiso 1 1 calc R .
O13 O 0.14036(11) 1.1507(3) 0.78959(14) 0.0766(12) Uani 1 1 d . .
O14 O 0.13324(10) 1.0655(2) 0.74224(12) 0.0588(9) Uani 1 1 d . .
O15 O 0.08027(12) 1.2136(2) 0.78195(15) 0.0805(12) Uani 1 1 d . .
H15 H 0.1036 1.2084 0.7906 0.121 Uiso 1 1 calc R .
O16 O 0.20299(19) 0.8625(4) 0.64312(18) 0.076(2) Uani 0.626(8) 1 d P 1
H16A H 0.1985 0.8330 0.6221 0.113 Uiso 0.626(8) 1 d PR 1
H16B H 0.1852 0.8959 0.6321 0.113 Uiso 0.626(8) 1 d PR 1
O16' O 0.1862(4) 0.7305(7) 0.7440(4) 0.086(4) Uani 0.374(8) 1 d P 2
H16C H 0.1780 0.6876 0.7328 0.129 Uiso 0.374(8) 1 d PR 2
H16D H 0.2083 0.7271 0.7696 0.129 Uiso 0.374(8) 1 d PR 2
N1 N 0.20715(13) 0.9707(3) 0.77716(15) 0.0640(12) Uani 1 1 d . .
N2 N 0.21196(12) 0.8813(3) 0.73724(14) 0.0593(12) Uani 1 1 d . .
N3 N 0.24696(12) 0.8809(3) 0.78190(14) 0.0571(11) Uani 1 1 d . .
N4 N 0.27019(15) 0.9501(3) 0.84749(18) 0.0855(16) Uani 1 1 d . .
H4A H 0.2669 0.9194 0.8648 0.128 Uiso 1 1 d R .
H4B H 0.2666 0.9963 0.8530 0.128 Uiso 1 1 d R .
N5 N 0.15348(15) 0.9540(3) 0.69951(17) 0.0848(16) Uani 1 1 d . .
H5A H 0.1567 0.9690 0.6778 0.127 Uiso 1 1 d R .
H5B H 0.1437 0.9909 0.7070 0.127 Uiso 1 1 d R .
N6 N 0.21664(13) 1.1460(2) 0.78307(14) 0.0576(11) Uani 1 1 d . .
N7 N 0.22577(12) 1.2289(3) 0.74180(14) 0.0591(12) Uani 1 1 d . .
N8 N 0.25790(12) 1.2338(3) 0.78918(14) 0.0573(11) Uani 1 1 d . .
N9 N 0.27319(14) 1.1754(3) 0.85701(15) 0.0738(14) Uani 1 1 d . .
H9A H 0.2983 1.1872 0.8677 0.111 Uiso 1 1 d R .
H9B H 0.2720 1.1284 0.8635 0.111 Uiso 1 1 d R .
N10 N 0.16874(16) 1.1560(3) 0.70207(17) 0.0948(19) Uani 1 1 d . .
H10A H 0.1581 1.1943 0.6832 0.142 Uiso 1 1 d R .
H10B H 0.1517 1.1399 0.7087 0.142 Uiso 1 1 d R .
H10C H 0.1738 1.1199 0.6889 0.142 Uiso 1 1 d R .
C1 C 0.19351(17) 1.0196(3) 0.8673(2) 0.0632(15) Uani 1 1 d . .
C2 C 0.18642(17) 0.9643(3) 0.9672(2) 0.0630(15) Uani 1 1 d . .
C3 C 0.17723(17) 0.9729(4) 0.9225(2) 0.0666(15) Uani 1 1 d . .
C4 C 0.20401(16) 1.0086(3) 0.91468(18) 0.0606(14) Uani 1 1 d . .
C5 C 0.24043(18) 1.0321(3) 0.95099(19) 0.0686(16) Uani 1 1 d . .
H5 H 0.2586 1.0533 0.9460 0.082 Uiso 1 1 calc R .
C6 C 0.25034(19) 1.0240(4) 0.9963(2) 0.0733(17) Uani 1 1 d . .
C7 C 0.22193(18) 0.9898(3) 1.0038(2) 0.0676(16) Uani 1 1 d . .
C8 C 0.2327(2) 0.9905(4) 1.0487(2) 0.0802(18) Uani 1 1 d . .
H8 H 0.2143 0.9732 1.0545 0.096 Uiso 1 1 calc R .
C9 C 0.2684(2) 1.0149(4) 1.0845(2) 0.094(2) Uani 1 1 d . .
H9D H 0.2741 1.0128 1.1138 0.112 Uiso 1 1 calc R .
C10 C 0.2970(3) 1.0435(4) 1.0774(3) 0.100(2) Uani 1 1 d . .
H10 H 0.3222 1.0574 1.1019 0.120 Uiso 1 1 calc R .
C11 C 0.2868(2) 1.0503(4) 1.0340(3) 0.099(2) Uani 1 1 d . .
H11 H 0.3045 1.0732 1.0289 0.118 Uiso 1 1 calc R .
C12 C 0.15634(18) 0.9238(4) 0.9729(2) 0.0716(17) Uani 1 1 d . .
H12A H 0.1475 0.9574 0.9870 0.086 Uiso 1 1 calc R .
H12B H 0.1333 0.9116 0.9429 0.086 Uiso 1 1 calc R .
C13 C 0.19270(18) 0.7835(4) 1.1139(2) 0.0663(16) Uani 1 1 d . .
C14 C 0.17130(15) 0.8534(3) 1.00121(18) 0.0603(14) Uani 1 1 d . .
C15 C 0.17323(16) 0.8478(3) 1.04109(19) 0.0626(15) Uani 1 1 d . .
C16 C 0.19055(16) 0.7867(3) 1.07139(18) 0.0608(14) Uani 1 1 d . .
C17 C 0.20551(15) 0.7281(3) 1.05907(18) 0.0603(14) Uani 1 1 d . .
H17 H 0.2179 0.6883 1.0788 0.072 Uiso 1 1 calc R .
C18 C 0.20193(16) 0.7292(3) 1.01690(19) 0.0589(14) Uani 1 1 d . .
C19 C 0.18452(16) 0.7913(3) 0.9878(2) 0.0646(15) Uani 1 1 d . .
C20 C 0.18022(18) 0.7893(4) 0.9452(2) 0.0711(16) Uani 1 1 d . .
H20 H 0.1687 0.8289 0.9252 0.085 Uiso 1 1 calc R .
C21 C 0.1934(2) 0.7281(4) 0.9335(2) 0.0796(19) Uani 1 1 d . .
H21 H 0.1896 0.7269 0.9050 0.095 Uiso 1 1 calc R .
C22 C 0.2118(2) 0.6691(4) 0.9624(2) 0.0823(19) Uani 1 1 d . .
H22 H 0.2214 0.6296 0.9543 0.099 Uiso 1 1 calc R .
C23 C 0.21572(18) 0.6700(4) 1.0037(2) 0.0706(16) Uani 1 1 d . .
H23 H 0.2279 0.6302 1.0234 0.085 Uiso 1 1 calc R .
C24 C 0.1351(2) 0.6401(5) 1.1322(2) 0.095(2) Uani 1 1 d U .
C25 C 0.02563(17) 0.6385(3) 1.0395(2) 0.0670(16) Uani 1 1 d . .
C26 C 0.06491(17) 0.6232(4) 1.0637(2) 0.0750(18) Uani 1 1 d . .
C27 C 0.09228(19) 0.6542(4) 1.1073(2) 0.0770(18) Uani 1 1 d . .
C28 C 0.07752(19) 0.6989(4) 1.1244(2) 0.091(2) Uani 1 1 d . .
H28 H 0.0951 0.7215 1.1523 0.110 Uiso 1 1 calc R .
C29 C 0.0354(2) 0.7139(4) 1.1016(3) 0.092(2) Uani 1 1 d . .
C30 C 0.01063(19) 0.6814(4) 1.0598(2) 0.0801(19) Uani 1 1 d . .
C31 C -0.0311(2) 0.6946(4) 1.0370(3) 0.093(2) Uani 1 1 d . .
H31 H -0.0488 0.6748 1.0082 0.112 Uiso 1 1 calc R .
C32 C -0.0449(2) 0.7357(6) 1.0571(3) 0.127(3) Uani 1 1 d . .
H32 H -0.0722 0.7402 1.0434 0.152 Uiso 1 1 calc R .
C33 C -0.0196(3) 0.7705(5) 1.0969(4) 0.130(3) Uani 1 1 d . .
H33 H -0.0299 0.8034 1.1080 0.156 Uiso 1 1 calc R .
C34 C 0.0208(2) 0.7591(6) 1.1215(3) 0.122(3) Uani 1 1 d . .
H34 H 0.0377 0.7802 1.1501 0.147 Uiso 1 1 calc R .
C35 C -0.00223(18) 0.6126(4) 0.9894(2) 0.0784(18) Uani 1 1 d . .
H35A H 0.0130 0.5810 0.9823 0.094 Uiso 1 1 calc R .
H35B H -0.0232 0.5825 0.9871 0.094 Uiso 1 1 calc R .
C36 C -0.1250(2) 0.7498(5) 0.8708(3) 0.103(3) Uani 1 1 d . .
C37 C -0.02124(19) 0.6710(4) 0.9541(2) 0.0805(19) Uani 1 1 d . .
C38 C -0.06140(19) 0.6803(4) 0.9291(2) 0.086(2) Uani 1 1 d . .
C39 C -0.0806(2) 0.7415(4) 0.8988(3) 0.096(2) Uani 1 1 d . .
C40 C -0.0578(2) 0.7904(5) 0.8936(3) 0.117(3) Uani 1 1 d . .
H40 H -0.0698 0.8308 0.8745 0.141 Uiso 1 1 calc R .
C41 C -0.0151(2) 0.7803(5) 0.9175(3) 0.106(3) Uani 1 1 d . .
C42 C 0.0021(2) 0.7193(4) 0.9474(3) 0.092(2) Uani 1 1 d . .
C43 C 0.0451(2) 0.7154(5) 0.9714(3) 0.102(2) Uani 1 1 d . .
H43 H 0.0585 0.6757 0.9908 0.123 Uiso 1 1 calc R .
C44 C 0.0664(3) 0.7684(6) 0.9665(4) 0.134(4) Uani 1 1 d . .
H44 H 0.0941 0.7658 0.9839 0.161 Uiso 1 1 calc R .
C45 C 0.0478(3) 0.8247(7) 0.9366(4) 0.142(4) Uani 1 1 d . .
H45 H 0.0628 0.8591 0.9328 0.171 Uiso 1 1 calc R .
C46 C 0.0078(3) 0.8311(6) 0.9123(4) 0.143(4) Uani 1 1 d . .
H46 H -0.0046 0.8701 0.8920 0.171 Uiso 1 1 calc R .
C47 C 0.11769(17) 1.1131(3) 0.75543(19) 0.0615(14) Uani 1 1 d . .
C48 C 0.01598(16) 1.1663(3) 0.7279(2) 0.0638(15) Uani 1 1 d . .
C49 C 0.05729(16) 1.1663(4) 0.7474(2) 0.0668(15) Uani 1 1 d . .
C50 C 0.07468(15) 1.1176(3) 0.73185(19) 0.0592(14) Uani 1 1 d . .
C51 C 0.05062(15) 1.0712(3) 0.69525(18) 0.0624(15) Uani 1 1 d . .
H51 H 0.0621 1.0393 0.6851 0.075 Uiso 1 1 calc R .
C52 C 0.00850(19) 1.0719(4) 0.6731(2) 0.0801(19) Uani 1 1 d . .
C53 C -0.00806(18) 1.1213(4) 0.6913(2) 0.0741(17) Uani 1 1 d . .
C54 C -0.05148(17) 1.1204(4) 0.6668(2) 0.0789(19) Uani 1 1 d . .
H54 H -0.0642 1.1512 0.6760 0.095 Uiso 1 1 calc R .
C55 C -0.0733(2) 1.0745(5) 0.6305(3) 0.104(3) Uani 1 1 d . .
H55 H -0.1009 1.0747 0.6150 0.125 Uiso 1 1 calc R .
C56 C -0.0559(2) 1.0286(6) 0.6166(3) 0.117(3) Uani 1 1 d . .
H56 H -0.0719 0.9971 0.5922 0.141 Uiso 1 1 calc R .
C57 C -0.0169(2) 1.0268(5) 0.6363(2) 0.097(2) Uani 1 1 d . .
H57 H -0.0062 0.9947 0.6252 0.116 Uiso 1 1 calc R .
C58 C 0.0000 1.2127(6) 0.7500 0.084(3) Uani 1 2 d S .
H58A H -0.0211 1.2442 0.7271 0.101 Uiso 0.50 1 calc PR .
H58B H 0.0211 1.2442 0.7729 0.101 Uiso 0.50 1 calc PR .
C59 C 0.18951(15) 0.9339(3) 0.73687(18) 0.0574(13) Uani 1 1 d . .
C60 C 0.24306(15) 0.9341(3) 0.80334(17) 0.0573(13) Uani 1 1 d . .
C61 C 0.25037(15) 1.1843(3) 0.81060(18) 0.0566(13) Uani 1 1 d . .
C62 C 0.20313(16) 1.1772(3) 0.74101(17) 0.0591(14) Uani 1 1 d . .

loop_
_atom_site_aniso_label
_atom_site_aniso_U_11
_atom_site_aniso_U_22
_atom_site_aniso_U_33
_atom_site_aniso_U_23
_atom_site_aniso_U_13
_atom_site_aniso_U_12
Zn1 0.0456(4) 0.0596(4) 0.0486(4) 0.0006(3) 0.0245(3) -0.0007(3)
Zn2 0.0501(4) 0.0753(5) 0.0475(4) 0.0012(3) 0.0237(3) 0.0090(4)
Zn3 0.049(2) 0.0807(14) 0.0644(15) -0.0097(10) 0.0261(13) 0.0066(17)
Zn3' 0.042(3) 0.094(4) 0.070(3) -0.015(2) 0.0293(17) 0.011(2)
O1 0.062(2) 0.068(3) 0.056(2) 0.0068(18) 0.0333(19) 0.0007(19)
O2 0.082(3) 0.099(4) 0.068(3) 0.008(2) 0.043(3) 0.002(3)
O3 0.068(3) 0.112(4) 0.066(3) 0.011(2) 0.036(2) 0.007(2)
O4 0.077(3) 0.114(4) 0.064(3) 0.008(3) 0.038(2) 0.019(3)
O5 0.079(3) 0.111(4) 0.063(3) 0.006(2) 0.042(2) 0.026(3)
O6 0.079(3) 0.105(4) 0.073(3) 0.015(2) 0.049(2) 0.024(3)
O7 0.061(3) 0.129(4) 0.076(3) -0.001(3) 0.031(2) 0.011(3)
O8 0.073(3) 0.147(5) 0.080(3) -0.017(3) 0.017(3) 0.017(3)
O9 0.064(3) 0.126(4) 0.083(3) -0.021(3) 0.021(2) 0.019(3)
O10 0.079(3) 0.104(4) 0.108(4) 0.017(3) 0.009(3) -0.002(3)
O11 0.071(3) 0.086(4) 0.132(4) 0.022(3) 0.021(3) -0.013(3)
O12 0.063(3) 0.091(3) 0.094(3) 0.017(3) 0.025(2) 0.000(2)
O13 0.054(2) 0.096(3) 0.080(3) -0.009(2) 0.037(2) 0.000(2)
O14 0.048(2) 0.066(2) 0.062(2) -0.0043(19) 0.0303(18) -0.0056(17)
O15 0.058(2) 0.091(3) 0.096(3) -0.016(3) 0.046(2) -0.008(2)
O16 0.090(5) 0.085(5) 0.039(3) 0.006(3) 0.028(3) 0.031(4)
O16' 0.090(9) 0.077(9) 0.105(10) 0.017(7) 0.063(8) 0.017(6)
N1 0.058(3) 0.072(3) 0.058(3) -0.001(2) 0.030(2) 0.002(2)
N2 0.048(2) 0.068(3) 0.053(3) -0.002(2) 0.022(2) 0.006(2)
N3 0.046(2) 0.067(3) 0.047(2) 0.004(2) 0.020(2) 0.010(2)
N4 0.082(4) 0.078(4) 0.083(4) -0.007(3) 0.037(3) 0.011(3)
N5 0.069(3) 0.102(4) 0.070(3) 0.008(3) 0.031(3) 0.020(3)
N6 0.057(3) 0.058(3) 0.056(3) -0.004(2) 0.030(2) -0.005(2)
N7 0.047(2) 0.073(3) 0.051(3) -0.002(2) 0.024(2) -0.010(2)
N8 0.045(2) 0.065(3) 0.053(3) -0.001(2) 0.022(2) -0.007(2)
N9 0.059(3) 0.084(4) 0.054(3) 0.006(2) 0.016(2) -0.004(3)
N10 0.089(4) 0.122(5) 0.069(3) -0.006(3) 0.041(3) -0.040(4)
C1 0.060(3) 0.067(4) 0.058(4) -0.001(3) 0.030(3) 0.005(3)
C2 0.065(4) 0.070(4) 0.061(4) 0.004(3) 0.039(3) 0.005(3)
C3 0.060(3) 0.075(4) 0.060(4) 0.009(3) 0.030(3) 0.012(3)
C4 0.062(3) 0.068(4) 0.055(3) 0.005(3) 0.035(3) 0.005(3)
C5 0.072(4) 0.072(4) 0.059(4) -0.003(3) 0.034(3) -0.006(3)
C6 0.078(4) 0.074(4) 0.067(4) -0.004(3) 0.040(3) -0.002(3)
C7 0.078(4) 0.073(4) 0.059(4) 0.004(3) 0.043(3) 0.009(3)
C8 0.089(5) 0.087(5) 0.077(4) -0.007(4) 0.054(4) -0.003(4)
C9 0.116(6) 0.100(6) 0.075(5) -0.017(4) 0.059(5) -0.020(5)
C10 0.114(6) 0.112(7) 0.069(5) -0.014(4) 0.048(4) -0.022(5)
C11 0.116(6) 0.098(6) 0.087(5) -0.009(4) 0.060(5) -0.022(5)
C12 0.069(4) 0.083(5) 0.070(4) 0.006(3) 0.043(3) 0.012(3)
C13 0.062(4) 0.073(4) 0.061(4) 0.010(3) 0.032(3) 0.015(3)
C14 0.051(3) 0.076(4) 0.058(3) 0.002(3) 0.033(3) 0.007(3)
C15 0.058(3) 0.072(4) 0.066(4) 0.001(3) 0.039(3) 0.009(3)
C16 0.051(3) 0.077(4) 0.053(3) 0.000(3) 0.028(3) 0.004(3)
C17 0.053(3) 0.073(4) 0.053(3) 0.003(3) 0.028(3) 0.004(3)
C18 0.057(3) 0.061(4) 0.060(3) 0.000(3) 0.034(3) 0.000(3)
C19 0.055(3) 0.076(4) 0.064(4) 0.000(3) 0.034(3) -0.006(3)
C20 0.073(4) 0.081(5) 0.064(4) 0.001(3) 0.041(3) 0.002(3)
C21 0.090(5) 0.095(5) 0.059(4) -0.011(4) 0.045(4) -0.008(4)
C22 0.081(5) 0.083(5) 0.081(5) -0.014(4) 0.044(4) 0.000(4)
C23 0.071(4) 0.083(4) 0.063(4) -0.002(3) 0.041(3) -0.004(3)
C24 0.068(4) 0.134(7) 0.058(4) -0.022(4) 0.020(3) 0.022(4)
C25 0.055(3) 0.071(4) 0.062(4) -0.001(3) 0.025(3) -0.002(3)
C26 0.057(4) 0.090(5) 0.072(4) -0.001(3) 0.032(3) 0.016(3)
C27 0.065(4) 0.094(5) 0.069(4) 0.000(4) 0.036(3) 0.006(3)
C28 0.061(4) 0.118(6) 0.078(4) -0.016(4) 0.029(3) -0.003(4)
C29 0.067(4) 0.100(6) 0.095(5) -0.013(4) 0.037(4) 0.000(4)
C30 0.064(4) 0.082(5) 0.085(5) -0.004(4) 0.037(4) 0.003(3)
C31 0.068(4) 0.097(6) 0.109(6) -0.025(4) 0.047(4) -0.002(4)
C32 0.061(5) 0.160(9) 0.138(8) -0.043(7) 0.043(5) -0.018(5)
C33 0.103(7) 0.136(8) 0.164(9) -0.048(7) 0.083(7) -0.011(6)
C34 0.077(5) 0.169(9) 0.121(7) -0.044(6) 0.055(5) -0.015(5)
C35 0.057(4) 0.090(5) 0.086(5) 0.007(4) 0.039(3) 0.003(3)
C36 0.069(5) 0.082(5) 0.105(6) 0.035(5) 0.016(4) 0.006(4)
C37 0.060(4) 0.086(5) 0.077(4) 0.005(4) 0.027(3) 0.004(3)
C38 0.063(4) 0.092(5) 0.089(5) 0.015(4) 0.034(4) -0.010(4)
C39 0.074(5) 0.077(5) 0.108(6) 0.014(4) 0.033(4) -0.006(4)
C40 0.083(5) 0.117(7) 0.129(7) 0.041(6) 0.044(5) 0.007(5)
C41 0.085(5) 0.112(7) 0.099(6) 0.014(5) 0.038(5) -0.013(5)
C42 0.069(4) 0.095(6) 0.092(5) 0.007(4) 0.033(4) -0.003(4)
C43 0.086(5) 0.116(7) 0.101(6) 0.017(5) 0.049(5) 0.002(5)
C44 0.077(6) 0.142(9) 0.160(9) 0.012(7) 0.051(6) -0.010(6)
C45 0.113(8) 0.150(10) 0.159(10) 0.016(8) 0.072(8) -0.027(7)
C46 0.090(7) 0.159(10) 0.168(10) 0.032(8) 0.065(7) -0.005(6)
C47 0.063(4) 0.065(4) 0.057(3) -0.009(3) 0.035(3) -0.004(3)
C48 0.047(3) 0.069(4) 0.074(4) 0.001(3) 0.033(3) 0.001(3)
C49 0.053(3) 0.073(4) 0.070(4) -0.004(3) 0.031(3) -0.008(3)
C50 0.044(3) 0.073(4) 0.063(3) 0.002(3) 0.031(3) -0.006(3)
C51 0.050(3) 0.080(4) 0.060(3) -0.002(3) 0.032(3) -0.002(3)
C52 0.065(4) 0.090(5) 0.082(4) 0.001(4) 0.039(4) -0.011(4)
C53 0.061(4) 0.082(5) 0.077(4) 0.005(3) 0.037(3) -0.003(3)
C54 0.054(4) 0.095(5) 0.086(5) 0.010(4) 0.037(3) -0.004(3)
C55 0.065(5) 0.134(8) 0.104(6) -0.005(5) 0.043(5) -0.022(5)
C56 0.079(6) 0.165(9) 0.079(5) -0.022(5) 0.026(4) -0.037(6)
C57 0.077(5) 0.125(7) 0.084(5) -0.017(5) 0.043(4) -0.010(5)
C58 0.058(5) 0.108(8) 0.084(6) 0.000 0.038(5) 0.000
C59 0.050(3) 0.059(4) 0.050(3) -0.007(3) 0.021(3) 0.000(3)
C60 0.042(3) 0.076(4) 0.046(3) 0.005(3) 0.019(2) 0.006(3)
C61 0.049(3) 0.062(4) 0.054(3) 0.005(3) 0.026(3) -0.001(3)
C62 0.056(3) 0.077(4) 0.041(3) 0.003(3) 0.026(3) -0.011(3)

loop_
_atom_type_symbol
_atom_type_description
_atom_type_scat_dispersion_real
_atom_type_scat_dispersion_imag
_atom_type_scat_source
C C 0.0181 0.0091 'International Tables Vol C Tables 4.2.6.8 and 6.1.1.4'
H H 0.0000 0.0000 'International Tables Vol C Tables 4.2.6.8 and 6.1.1.4'
N N 0.0311 0.0180 'International Tables Vol C Tables 4.2.6.8 and 6.1.1.4'
O O 0.0492 0.0322 'International Tables Vol C Tables 4.2.6.8 and 6.1.1.4'
Zn Zn -1.5491 0.6778 'International Tables Vol C Tables 4.2.6.8 and 6.1.1.4'

loop_
_geom_angle_atom_site_label_1
_geom_angle_atom_site_label_2
_geom_angle_atom_site_label_3
_geom_angle
_geom_angle_site_symmetry_1
_geom_angle_site_symmetry_3
O1 Zn1 N6 106.81(17) . .
O1 Zn1 N1 105.18(17) . .
N6 Zn1 N1 105.57(19) . .
O1 Zn1 O14 132.74(15) . .
N6 Zn1 O14 105.26(16) . .
N1 Zn1 O14 98.48(17) . .
N7 Zn2 O4 119.8(2) 6_576 .
N7 Zn2 N3 111.84(18) 6_576 7_567
O4 Zn2 N3 101.29(19) . 7_567
N7 Zn2 O7 101.22(19) 6_576 .
O4 Zn2 O7 105.05(19) . .
N3 Zn2 O7 118.4(2) 7_567 .
O16 Zn3 N8 107.0(3) . 4_546
O16 Zn3 N2 106.8(4) . .
N8 Zn3 N2 113.0(4) 4_546 .
O16 Zn3 O10 96.0(4) . 2_556
N8 Zn3 O10 133.8(5) 4_546 2_556
N2 Zn3 O10 97.1(3) . 2_556
O10 Zn3' N2 110.3(6) 2_556 .
O10 Zn3' N8 139.7(8) 2_556 4_546
N2 Zn3' N8 109.4(6) . 4_546
O10 Zn3' O16' 88.9(5) 2_556 .
N2 Zn3' O16' 87.1(5) . .
N8 Zn3' O16' 86.7(6) 4_546 .
C1 O1 Zn1 104.9(3) . .
C13 O4 Zn2 124.9(4) . .
C24 O7 Zn2 123.8(5) . .
C36 O10 Zn3' 114.3(7) . 2_556
C36 O10 Zn3 112.1(6) . 2_556
Zn3' O10 Zn3 10.4(5) 2_556 2_556
C47 O14 Zn1 103.4(3) . .
C59 N1 C60 102.0(5) . .
C59 N1 Zn1 131.1(4) . .
C60 N1 Zn1 126.5(4) . .
C59 N2 N3 105.7(4) . .
C59 N2 Zn3' 125.6(5) . .
N3 N2 Zn3' 126.0(5) . .
C59 N2 Zn3 131.0(4) . .
N3 N2 Zn3 123.2(4) . .
C60 N3 N2 106.2(4) . .
C60 N3 Zn2 129.7(4) . 7_567
N2 N3 Zn2 123.0(3) . 7_567
C61 N6 C62 101.5(4) . .
C61 N6 Zn1 132.5(4) . .
C62 N6 Zn1 125.9(4) . .
C62 N7 N8 103.7(4) . .
C62 N7 Zn2 128.8(4) . 6_575
N8 N7 Zn2 126.1(3) . 6_575
C61 N8 N7 106.2(4) . .
C61 N8 Zn3 131.5(4) . 4_556
N7 N8 Zn3 122.0(4) . 4_556
C61 N8 Zn3' 135.4(5) . 4_556
N7 N8 Zn3' 117.8(5) . 4_556
O2 C1 O1 122.2(5) . .
O2 C1 C4 119.5(6) . .
O1 C1 C4 118.3(5) . .
C7 C2 C3 120.1(6) . .
C7 C2 C12 122.0(5) . .
C3 C2 C12 117.9(5) . .
O3 C3 C4 119.3(5) . .
O3 C3 C2 119.6(6) . .
C4 C3 C2 121.1(6) . .
C5 C4 C3 119.8(5) . .
C5 C4 C1 119.5(5) . .
C3 C4 C1 120.7(5) . .
C4 C5 C6 120.1(6) . .
C11 C6 C5 121.3(6) . .
C11 C6 C7 119.1(6) . .
C5 C6 C7 119.6(6) . .
C2 C7 C8 125.2(6) . .
C2 C7 C6 119.3(5) . .
C8 C7 C6 115.3(6) . .
C9 C8 C7 123.9(7) . .
C8 C9 C10 120.4(7) . .
C11 C10 C9 118.1(8) . .
C10 C11 C6 122.7(8) . .
C14 C12 C2 115.8(5) . .
O5 C13 O4 122.9(6) . .
O5 C13 C16 121.2(5) . .
O4 C13 C16 115.9(5) . .
C15 C14 C19 117.6(6) . .
C15 C14 C12 120.7(5) . .
C19 C14 C12 121.7(5) . .
O6 C15 C14 117.8(5) . .
O6 C15 C16 118.5(5) . .
C14 C15 C16 123.6(5) . .
C17 C16 C15 118.0(5) . .
C17 C16 C13 120.1(5) . .
C15 C16 C13 121.8(5) . .
C16 C17 C18 120.5(5) . .
C23 C18 C17 120.9(6) . .
C23 C18 C19 119.5(5) . .
C17 C18 C19 119.6(5) . .
C20 C19 C18 117.9(6) . .
C20 C19 C14 121.5(6) . .
C18 C19 C14 120.5(5) . .
C21 C20 C19 119.7(6) . .
C22 C21 C20 122.5(6) . .
C21 C22 C23 118.2(7) . .
C22 C23 C18 122.0(6) . .
O8 C24 O7 121.4(7) . .
O8 C24 C27 120.7(6) . .
O7 C24 C27 117.1(6) . .
C26 C25 C30 118.7(6) . .
C26 C25 C35 120.9(6) . .
C30 C25 C35 120.4(5) . .
C25 C26 O9 119.2(6) . .
C25 C26 C27 122.6(6) . .
O9 C26 C27 118.1(5) . .
C28 C27 C26 117.2(6) . .
C28 C27 C24 120.8(6) . .
C26 C27 C24 122.0(6) . .
C27 C28 C29 123.0(7) . .
C30 C29 C34 122.0(7) . .
C30 C29 C28 116.6(7) . .
C34 C29 C28 121.5(7) . .
C29 C30 C25 121.5(6) . .
C29 C30 C31 117.4(7) . .
C25 C30 C31 121.0(6) . .
C32 C31 C30 120.1(7) . .
C31 C32 C33 120.8(8) . .
C32 C33 C34 122.3(9) . .
C33 C34 C29 116.9(8) . .
C37 C35 C25 116.8(6) . .
O10 C36 O11 121.3(7) . .
O10 C36 C39 118.0(7) . .
O11 C36 C39 120.4(6) . .
C38 C37 C42 119.2(7) . .
C38 C37 C35 120.4(6) . .
C42 C37 C35 120.4(6) . .
O12 C38 C37 118.7(6) . .
O12 C38 C39 119.1(6) . .
C37 C38 C39 122.2(7) . .
C40 C39 C38 118.6(7) . .
C40 C39 C36 119.9(7) . .
C38 C39 C36 121.4(7) . .
C39 C40 C41 121.0(8) . .
C46 C41 C42 121.8(8) . .
C46 C41 C40 120.3(8) . .
C42 C41 C40 117.8(8) . .
C37 C42 C41 121.0(7) . .
C37 C42 C43 124.8(7) . .
C41 C42 C43 114.1(7) . .
C44 C43 C42 121.7(8) . .
C45 C44 C43 120.9(9) . .
C46 C45 C44 120.5(10) . .
C45 C46 C41 120.7(10) . .
O13 C47 O14 118.2(5) . .
O13 C47 C50 121.9(5) . .
O14 C47 C50 119.8(5) . .
C53 C48 C49 118.9(6) . .
C53 C48 C58 122.3(5) . .
C49 C48 C58 118.6(5) . .
O15 C49 C48 118.2(6) . .
O15 C49 C50 120.4(5) . .
C48 C49 C50 121.4(5) . .
C51 C50 C49 119.9(5) . .
C51 C50 C47 119.6(5) . .
C49 C50 C47 120.5(5) . .
C50 C51 C52 120.6(6) . .
C57 C52 C51 122.8(7) . .
C57 C52 C53 119.5(6) . .
C51 C52 C53 117.7(6) . .
C48 C53 C54 123.3(6) . .
C48 C53 C52 121.4(6) . .
C54 C53 C52 115.2(6) . .
C55 C54 C53 119.8(7) . .
C56 C55 C54 121.7(7) . .
C57 C56 C55 122.4(8) . .
C56 C57 C52 121.4(8) . .
C48 C58 C48 112.7(8) . 2_556
N2 C59 N1 112.9(5) . .
N2 C59 N5 124.3(5) . .
N1 C59 N5 122.6(5) . .
N3 C60 N4 123.7(5) . .
N3 C60 N1 113.1(5) . .
N4 C60 N1 123.1(5) . .
N8 C61 N6 113.7(5) . .
N8 C61 N9 123.5(5) . .
N6 C61 N9 122.6(5) . .
N7 C62 N10 122.5(5) . .
N7 C62 N6 114.8(5) . .
N10 C62 N6 122.7(5) . .

loop_
_geom_bond_atom_site_label_1
_geom_bond_atom_site_label_2
_geom_bond_distance
_geom_bond_site_symmetry_2
Zn1 O1 1.992(4) .
Zn1 N6 1.996(4) .
Zn1 N1 2.011(5) .
Zn1 O14 2.013(3) .
Zn2 N7 1.950(5) 6_576
Zn2 O4 1.961(4) .
Zn2 N3 1.969(4) 7_567
Zn2 O7 1.975(4) .
Zn3 O16 1.912(9) .
Zn3 N8 1.912(8) 4_546
Zn3 N2 2.022(8) .
Zn3 O10 2.098(8) 2_556
Zn3' O10 1.837(12) 2_556
Zn3' N2 1.926(14) .
Zn3' N8 2.092(12) 4_546
Zn3' O16' 2.374(16) .
O1 C1 1.285(7) .
O2 C1 1.243(7) .
O3 C3 1.356(7) .
O4 C13 1.282(7) .
O5 C13 1.242(7) .
O6 C15 1.367(7) .
O7 C24 1.289(8) .
O8 C24 1.239(8) .
O9 C26 1.394(7) .
O10 C36 1.241(8) .
O10 Zn3' 1.837(12) 2_556
O10 Zn3 2.098(8) 2_556
O11 C36 1.275(9) .
O12 C38 1.350(7) .
O13 C47 1.236(6) .
O14 C47 1.297(6) .
O15 C49 1.351(7) .
N1 C59 1.359(7) .
N1 C60 1.381(6) .
N2 C59 1.311(7) .
N2 N3 1.415(5) .
N3 C60 1.288(7) .
N3 Zn2 1.969(4) 7_567
N4 C60 1.347(7) .
N5 C59 1.362(7) .
N6 C61 1.345(6) .
N6 C62 1.387(6) .
N7 C62 1.299(7) .
N7 N8 1.440(5) .
N7 Zn2 1.950(5) 6_575
N8 C61 1.314(6) .
N8 Zn3 1.912(8) 4_556
N8 Zn3' 2.092(12) 4_556
N9 C61 1.372(6) .
N10 C62 1.357(7) .
C1 C4 1.494(8) .
C2 C7 1.370(8) .
C2 C3 1.416(8) .
C2 C12 1.527(8) .
C3 C4 1.415(8) .
C4 C5 1.375(7) .
C5 C6 1.425(8) .
C6 C11 1.409(9) .
C6 C7 1.454(8) .
C7 C8 1.393(8) .
C8 C9 1.359(9) .
C9 C10 1.411(10) .
C10 C11 1.354(9) .
C12 C14 1.522(8) .
C13 C16 1.457(8) .
C14 C15 1.372(7) .
C14 C19 1.436(8) .
C15 C16 1.424(8) .
C16 C17 1.406(8) .
C17 C18 1.415(7) .
C18 C23 1.403(8) .
C18 C19 1.419(8) .
C19 C20 1.417(8) .
C20 C21 1.389(9) .
C21 C22 1.376(9) .
C22 C23 1.377(8) .
C24 C27 1.462(9) .
C25 C26 1.347(8) .
C25 C30 1.407(8) .
C25 C35 1.549(8) .
C26 C27 1.418(8) .
C27 C28 1.335(9) .
C28 C29 1.446(9) .
C29 C30 1.371(9) .
C29 C34 1.409(10) .
C30 C31 1.428(9) .
C31 C32 1.346(10) .
C32 C33 1.348(11) .
C33 C34 1.372(11) .
C35 C37 1.483(9) .
C36 C39 1.498(10) .
C37 C38 1.359(8) .
C37 C42 1.402(10) .
C38 C39 1.434(9) .
C39 C40 1.361(10) .
C40 C41 1.448(10) .
C41 C46 1.390(11) .
C41 C42 1.414(10) .
C42 C43 1.448(10) .
C43 C44 1.366(11) .
C44 C45 1.354(13) .
C45 C46 1.350(12) .
C47 C50 1.452(7) .
C48 C53 1.373(8) .
C48 C49 1.407(7) .
C48 C58 1.515(8) .
C49 C50 1.415(8) .
C50 C51 1.387(7) .
C51 C52 1.424(8) .
C52 C57 1.388(9) .
C52 C53 1.463(9) .
C53 C54 1.462(8) .
C54 C55 1.362(10) .
C55 C56 1.348(11) .
C56 C57 1.322(10) .
C58 C48 1.515(8) 2_556

loop_
_platon_squeeze_void_nr
_platon_squeeze_void_average_x
_platon_squeeze_void_average_y
_platon_squeeze_void_average_z
_platon_squeeze_void_volume
_platon_squeeze_void_count_electrons
1 -0.005 -0.019 -0.008 11875.1 2707.8
